data_2017896
loop_
_publ_author_name
'Verlooy, Pieter L. H.'
'Robeyns, Koen'
'Van Meervelt, Luc'
'Kirschhock, Christine E. A.'
'Martens, Johan A.'

_publ_section_title
;
 Hexakis(adamantyltrimethylammonium) cyclooctasilicate
 tetratetracontahydrate
;
_journal_coeditor_code SF3136
_journal_issue 12
_journal_name_full 'Acta Crystallographica Section C'
_journal_page_first o619
_journal_page_last o622
_journal_paper_doi 10.1107/S0108270110044549
_journal_volume 66
_journal_year 2010
_chemical_formula_iupac '6C13 H24 N + , H2 O20 Si8 6- , 44H2 O'
_chemical_formula_moiety '6(C13 H24 N +), H2 O20 Si8 6-, 44(H2 O)'
_chemical_formula_sum 'C78 H234 N6 O64 Si8'
_chemical_formula_weight 2505.44
_chemical_name_systematic
;
Hexakis(adamantyltrimethylammonium) cyclooctasilicate
tetratetracontahydrate
;
_space_group_IT_number 2
_symmetry_cell_setting triclinic
_symmetry_space_group_name_Hall '-P 1'
_symmetry_space_group_name_H-M 'P -1'
_atom_sites_solution_hydrogens geom
_atom_sites_solution_primary direct
_atom_sites_solution_secondary difmap
_audit_creation_method SHELXL97
_cell_angle_alpha 60.863(2)
_cell_angle_beta 72.511(3)
_cell_angle_gamma 82.119(2)
_cell_formula_units_Z 1
_cell_length_a 15.5889(8)
_cell_length_b 15.9297(8)
_cell_length_c 16.2269(11)
_cell_measurement_temperature 100(2)
_cell_volume 3356.8(3)
_computing_cell_refinement 'SAINT (Bruker, 1997)'
_computing_data_collection 'SMART (Bruker, 1997)'
_computing_data_reduction 'SAINT (Bruker, 1997)'
_computing_molecular_graphics 'PLUTON (Spek, 2009)'
_computing_publication_material 'PLATON (Spek, 2009)'
_computing_structure_refinement 'SHELXL97 (Sheldrick, 2008)'
_computing_structure_solution 'SHELXS97 (Sheldrick, 2008)'
_diffrn_ambient_temperature 100(2)
_diffrn_measured_fraction_theta_full 0.979
_diffrn_measured_fraction_theta_max 0.968
_diffrn_measurement_device_type 'Bruker SMART 6000'
_diffrn_measurement_method '\w and \f'
_diffrn_radiation_monochromator 'crossed Goebel mirrors'
_diffrn_radiation_source 'fine-focus sealed tube'
_diffrn_radiation_type CuK\a
_diffrn_radiation_wavelength 1.54178
_diffrn_reflns_av_R_equivalents 0.0409
_diffrn_reflns_av_sigmaI/netI 0.0277
_diffrn_reflns_limit_h_max 17
_diffrn_reflns_limit_h_min -18
_diffrn_reflns_limit_k_max 19
_diffrn_reflns_limit_k_min -19
_diffrn_reflns_limit_l_max 19
_diffrn_reflns_limit_l_min -19
_diffrn_reflns_number 66631
_diffrn_reflns_theta_full 67.70
_diffrn_reflns_theta_max 71.23
_diffrn_reflns_theta_min 2.97
_exptl_absorpt_coefficient_mu 1.532
_exptl_absorpt_correction_T_max 0.858
_exptl_absorpt_correction_T_min 0.587
_exptl_absorpt_correction_type multi-scan
_exptl_absorpt_process_details '(SADABS; Bruker, 1997)'
_exptl_crystal_colour colourless
_exptl_crystal_density_diffrn 1.239
_exptl_crystal_density_method 'not measured'
_exptl_crystal_description plate
_exptl_crystal_F_000 1368
_exptl_crystal_size_max 0.24
_exptl_crystal_size_mid 0.24
_exptl_crystal_size_min 0.10
_refine_diff_density_max 0.896
_refine_diff_density_min -0.692
_refine_ls_extinction_method none
_refine_ls_goodness_of_fit_ref 1.074
_refine_ls_hydrogen_treatment constr
_refine_ls_matrix_type full
_refine_ls_number_parameters 942
_refine_ls_number_reflns 12596
_refine_ls_number_restraints 399
_refine_ls_restrained_S_all 1.075
_refine_ls_R_factor_all 0.0748
_refine_ls_R_factor_gt 0.0651
_refine_ls_shift/su_max 0.001
_refine_ls_shift/su_mean 0.000
_refine_ls_structure_factor_coef Fsqd
_refine_ls_weighting_details 'calc w = 1/[\s^2^(Fo^2^)+(0.1073P)^2^+3.7976P] where P=(Fo^2^+2Fc^2^)/3'
_refine_ls_weighting_scheme calc
_refine_ls_wR_factor_gt 0.1782
_refine_ls_wR_factor_ref 0.1864
_reflns_number_gt 10388
_reflns_number_total 12596
_reflns_threshold_expression I>2\s(I)
_cod_data_source_file sf3136.cif
_cod_data_source_block I
_cod_database_code 2017896
_cod_database_fobs_code 2017896

loop_
_symmetry_equiv_pos_as_xyz
'x, y, z'
'-x, -y, -z'

loop_
_atom_site_type_symbol
_atom_site_label
_atom_site_fract_x
_atom_site_fract_y
_atom_site_fract_z
_atom_site_U_iso_or_equiv
_atom_site_adp_type
_atom_site_calc_flag
_atom_site_refinement_flags
_atom_site_occupancy
_atom_site_disorder_assembly
_atom_site_disorder_group
C C1 0.6760(2) 0.9274(2) 0.1490(2) 0.0360(7) Uani d D 1 . .
H H1 0.6582 0.9791 0.0900 0.043 Uiso calc R 1 . .
C C2 0.6078(2) 0.9221(3) 0.2411(3) 0.0448(8) Uani d D 1 . .
H H2A 0.5470 0.9088 0.2425 0.054 Uiso calc R 1 . .
H H2B 0.6064 0.9843 0.2414 0.054 Uiso calc R 1 . .
C C3 0.6348(3) 0.8415(3) 0.3314(3) 0.0463(9) Uani d D 1 . .
H H3 0.5900 0.8372 0.3922 0.056 Uiso calc R 1 . .
C C4 0.6367(3) 0.7462(3) 0.3303(3) 0.0518(10) Uani d D 1 . .
H H4A 0.6540 0.6940 0.3883 0.062 Uiso calc R 1 . .
H H4B 0.5761 0.7310 0.3329 0.062 Uiso calc R 1 . .
C C5 0.7040(2) 0.7534(2) 0.2371(3) 0.0432(8) Uani d D 1 . .
H H5 0.7052 0.6908 0.2365 0.052 Uiso calc R 1 . .
C C6 0.6787(2) 0.8313(3) 0.1486(3) 0.0436(8) Uani d D 1 . .
H H6A 0.6190 0.8168 0.1486 0.052 Uiso calc R 1 . .
H H6B 0.7232 0.8350 0.0886 0.052 Uiso calc R 1 . .
C C7 0.7695(2) 0.9506(2) 0.1457(2) 0.0288(6) Uani d D 1 . .
H H7A 0.8137 0.9555 0.0852 0.035 Uiso calc R 1 . .
H H7B 0.7686 1.0130 0.1455 0.035 Uiso calc R 1 . .
C C8 0.7275(2) 0.8652(2) 0.3289(2) 0.0407(8) Uani d D 1 . .
H H8A 0.7451 0.8149 0.3877 0.049 Uiso calc R 1 . .
H H8B 0.7257 0.9275 0.3290 0.049 Uiso calc R 1 . .
C C9 0.7983(2) 0.7745(2) 0.2361(2) 0.0342(7) Uani d D 1 . .
H H9A 0.8152 0.7228 0.2947 0.041 Uiso calc R 1 . .
H H9B 0.8435 0.7769 0.1771 0.041 Uiso calc R 1 . .
C C10 0.7967(2) 0.8707(2) 0.2357(2) 0.0266(6) Uani d . 1 . .
N N11 0.89302(19) 0.89321(19) 0.2337(2) 0.0350(6) Uani d . 1 . .
C C12 0.8899(3) 0.9768(3) 0.2518(4) 0.0563(11) Uani d . 1 . .
H H12A 0.8572 0.9584 0.3202 0.084 Uiso calc R 1 . .
H H12B 0.8591 1.0302 0.2083 0.084 Uiso calc R 1 . .
H H12C 0.9513 0.9968 0.2390 0.084 Uiso calc R 1 . .
C C13 0.9275(3) 0.8110(3) 0.3138(4) 0.0660(13) Uani d . 1 . .
H H13A 0.9809 0.8321 0.3191 0.099 Uiso calc R 1 . .
H H13B 0.9434 0.7576 0.2984 0.099 Uiso calc R 1 . .
H H13C 0.8807 0.7898 0.3761 0.099 Uiso calc R 1 . .
C C14 0.9594(3) 0.9145(4) 0.1385(3) 0.0546(10) Uani d . 1 . .
H H14A 0.9411 0.9720 0.0861 0.082 Uiso calc R 1 . .
H H14B 0.9623 0.8599 0.1258 0.082 Uiso calc R 1 . .
H H14C 1.0188 0.9256 0.1408 0.082 Uiso calc R 1 . .
C C21 0.5993(7) 0.4542(8) 0.2344(8) 0.039(2) Uani d P 0.478(6) A 1
H H21 0.6100 0.4733 0.1636 0.047 Uiso calc PR 0.478(6) A 1
C C22 0.5721(9) 0.5440(9) 0.2503(9) 0.043(3) Uani d P 0.478(6) A 1
H H22A 0.6208 0.5930 0.2106 0.052 Uiso calc PR 0.478(6) A 1
H H22B 0.5170 0.5723 0.2291 0.052 Uiso calc PR 0.478(6) A 1
C C23 0.5556(8) 0.5153(9) 0.3557(8) 0.040(3) Uani d P 0.478(6) A 1
H H23 0.5365 0.5724 0.3667 0.048 Uiso calc PR 0.478(6) A 1
C C24 0.4816(8) 0.4369(13) 0.4176(11) 0.058(4) Uani d P 0.478(6) A 1
H H24A 0.4713 0.4174 0.4878 0.069 Uiso calc PR 0.478(6) A 1
H H24B 0.4247 0.4633 0.3997 0.069 Uiso calc PR 0.478(6) A 1
C C25 0.5073(10) 0.3498(14) 0.4016(14) 0.051(4) Uani d PU 0.478(6) A 1
H H25 0.4575 0.3010 0.4413 0.061 Uiso calc PR 0.478(6) A 1
C C26 0.5244(8) 0.3782(9) 0.2963(9) 0.048(3) Uani d P 0.478(6) A 1
H H26A 0.4687 0.4043 0.2755 0.058 Uiso calc PR 0.478(6) A 1
H H26B 0.5419 0.3211 0.2861 0.058 Uiso calc PR 0.478(6) A 1
C C27 0.6849(4) 0.4095(5) 0.2665(5) 0.0317(16) Uani d P 0.478(6) A 1
H H27A 0.7012 0.3522 0.2564 0.038 Uiso calc PR 0.478(6) A 1
H H27B 0.7353 0.4564 0.2263 0.038 Uiso calc PR 0.478(6) A 1
C C28 0.6432(5) 0.4732(4) 0.3876(5) 0.0313(15) Uani d P 0.478(6) A 1
H H28A 0.6334 0.4556 0.4573 0.038 Uiso calc PR 0.478(6) A 1
H H28B 0.6924 0.5217 0.3476 0.038 Uiso calc PR 0.478(6) A 1
C C29 0.5914(5) 0.3088(5) 0.4385(5) 0.0400(19) Uani d P 0.478(6) A 1
H H29A 0.5791 0.2968 0.5069 0.048 Uiso calc PR 0.478(6) A 1
H H29B 0.6074 0.2471 0.4373 0.048 Uiso calc PR 0.478(6) A 1
C C71 0.5983(6) 0.5163(6) 0.2487(7) 0.0269(18) Uani d P 0.522(6) A 2
H H71 0.6095 0.5797 0.1879 0.032 Uiso calc PR 0.522(6) A 2
C C72 0.5314(7) 0.5276(7) 0.3325(9) 0.039(2) Uani d P 0.522(6) A 2
H H72A 0.4742 0.5527 0.3150 0.047 Uiso calc PR 0.522(6) A 2
H H72B 0.5553 0.5745 0.3437 0.047 Uiso calc PR 0.522(6) A 2
C C73 0.5140(7) 0.4318(8) 0.4256(9) 0.036(2) Uani d P 0.522(6) A 2
H H73 0.4695 0.4403 0.4799 0.044 Uiso calc PR 0.522(6) A 2
C C74 0.4777(8) 0.3601(11) 0.4088(10) 0.035(2) Uani d P 0.522(6) A 2
H H74A 0.4194 0.3829 0.3930 0.042 Uiso calc PR 0.522(6) A 2
H H74B 0.4669 0.2977 0.4694 0.042 Uiso calc PR 0.522(6) A 2
C C75 0.5432(6) 0.3465(6) 0.3251(7) 0.0300(18) Uani d P 0.522(6) A 2
H H75 0.5176 0.3002 0.3137 0.036 Uiso calc PR 0.522(6) A 2
C C76 0.5630(6) 0.4443(6) 0.2310(6) 0.0320(18) Uani d P 0.522(6) A 2
H H76A 0.6081 0.4357 0.1778 0.038 Uiso calc PR 0.522(6) A 2
H H76B 0.5073 0.4689 0.2099 0.038 Uiso calc PR 0.522(6) A 2
C C77 0.6876(4) 0.4773(4) 0.2784(4) 0.0264(13) Uani d P 0.522(6) A 2
H H77A 0.7323 0.4686 0.2251 0.032 Uiso calc PR 0.522(6) A 2
H H77B 0.7126 0.5240 0.2890 0.032 Uiso calc PR 0.522(6) A 2
C C78 0.6019(4) 0.3898(4) 0.4554(4) 0.0285(13) Uani d P 0.522(6) A 2
H H78A 0.6259 0.4325 0.4719 0.034 Uiso calc PR 0.522(6) A 2
H H78B 0.5896 0.3258 0.5140 0.034 Uiso calc PR 0.522(6) A 2
C C79 0.6331(4) 0.3090(4) 0.3509(4) 0.0251(13) Uani d P 0.522(6) A 2
H H79A 0.6772 0.3031 0.2956 0.030 Uiso calc PR 0.522(6) A 2
H H79B 0.6239 0.2446 0.4092 0.030 Uiso calc PR 0.522(6) A 2
C C30 0.66948(18) 0.38107(18) 0.3724(2) 0.0220(6) Uani d . 1 . .
N N31 0.75959(18) 0.33984(18) 0.4026(2) 0.0314(6) Uani d . 1 A .
C C32 0.8093(11) 0.4132(9) 0.4011(14) 0.059(4) Uani d P 0.56(2) A 7
H H32A 0.7686 0.4432 0.4381 0.089 Uiso calc PR 0.56(2) A 7
H H32B 0.8336 0.4623 0.3332 0.089 Uiso calc PR 0.56(2) A 7
H H32C 0.8588 0.3827 0.4311 0.089 Uiso calc PR 0.56(2) A 7
C C33 0.8254(6) 0.3119(10) 0.3265(9) 0.048(2) Uani d P 0.56(2) A 7
H H33A 0.8862 0.3056 0.3344 0.072 Uiso calc PR 0.56(2) A 7
H H33B 0.8253 0.3620 0.2601 0.072 Uiso calc PR 0.56(2) A 7
H H33C 0.8060 0.2506 0.3371 0.072 Uiso calc PR 0.56(2) A 7
C C34 0.7458(7) 0.2551(9) 0.5004(8) 0.055(3) Uani d P 0.56(2) A 7
H H34A 0.8022 0.2401 0.5195 0.082 Uiso calc PR 0.56(2) A 7
H H34B 0.7269 0.2001 0.4985 0.082 Uiso calc PR 0.56(2) A 7
H H34C 0.6993 0.2689 0.5482 0.082 Uiso calc PR 0.56(2) A 7
C C35 0.8302(13) 0.4179(15) 0.3560(15) 0.063(5) Uani d P 0.44(2) A 8
H H35A 0.8072 0.4674 0.3761 0.095 Uiso calc PR 0.44(2) A 8
H H35B 0.8444 0.4467 0.2845 0.095 Uiso calc PR 0.44(2) A 8
H H35C 0.8847 0.3901 0.3772 0.095 Uiso calc PR 0.44(2) A 8
C C36 0.7961(11) 0.2632(13) 0.3763(16) 0.056(5) Uani d P 0.44(2) A 8
H H36A 0.8506 0.2376 0.3984 0.084 Uiso calc PR 0.44(2) A 8
H H36B 0.8109 0.2895 0.3051 0.084 Uiso calc PR 0.44(2) A 8
H H36C 0.7512 0.2116 0.4081 0.084 Uiso calc PR 0.44(2) A 8
C C37 0.7427(9) 0.2967(15) 0.5138(9) 0.059(4) Uani d P 0.44(2) A 8
H H37A 0.7061 0.2380 0.5471 0.089 Uiso calc PR 0.44(2) A 8
H H37B 0.7109 0.3433 0.5350 0.089 Uiso calc PR 0.44(2) A 8
H H37C 0.8004 0.2812 0.5304 0.089 Uiso calc PR 0.44(2) A 8
C C41 0.4525(6) 0.7055(7) 0.8792(7) 0.0484(13) Uani d PDU 0.33 B 3
H H41 0.4227 0.7003 0.8352 0.058 Uiso calc PR 0.33 B 3
C C42 0.4140(7) 0.7906(7) 0.8960(7) 0.0477(12) Uani d PDU 0.33 B 3
H H42A 0.3477 0.7839 0.9220 0.057 Uiso calc PR 0.33 B 3
H H42B 0.4282 0.8509 0.8332 0.057 Uiso calc PR 0.33 B 3
C C43 0.4547(6) 0.7949(7) 0.9698(7) 0.0465(12) Uani d PDU 0.33 B 3
H H43 0.4266 0.8481 0.9846 0.056 Uiso calc PR 0.33 B 3
C C44 0.4428(8) 0.7000(6) 1.0647(6) 0.0445(11) Uani d PDU 0.33 B 3
H H44A 0.4740 0.7031 1.1080 0.053 Uiso calc PR 0.33 B 3
H H44B 0.3781 0.6868 1.0997 0.053 Uiso calc PR 0.33 B 3
C C45 0.4820(6) 0.6220(6) 1.0385(7) 0.0409(12) Uani d PDU 0.33 B 3
H H45 0.4739 0.5598 1.1007 0.049 Uiso calc PR 0.33 B 3
C C46 0.4380(7) 0.6119(7) 0.9752(7) 0.0472(11) Uani d PDU 0.33 B 3
H H46A 0.3729 0.5990 1.0075 0.057 Uiso calc PR 0.33 B 3
H H46B 0.4644 0.5577 0.9626 0.057 Uiso calc PR 0.33 B 3
C C47 0.5541(6) 0.7235(8) 0.8288(7) 0.0471(14) Uani d PDU 0.33 B 3
H H47A 0.5638 0.7814 0.7639 0.057 Uiso calc PR 0.33 B 3
H H47B 0.5811 0.6680 0.8189 0.057 Uiso calc PR 0.33 B 3
C C48 0.5548(6) 0.8180(6) 0.9147(7) 0.0410(12) Uani d PDU 0.33 B 3
H H48A 0.5599 0.8764 0.8507 0.049 Uiso calc PR 0.33 B 3
H H48B 0.5843 0.8322 0.9529 0.049 Uiso calc PR 0.33 B 3
C C49 0.5830(6) 0.6407(7) 0.9909(7) 0.0375(14) Uani d PDU 0.33 B 3
H H49A 0.6095 0.5893 0.9737 0.045 Uiso calc PR 0.33 B 3
H H49B 0.6119 0.6387 1.0385 0.045 Uiso calc PR 0.33 B 3
C C81 0.4545(8) 0.8011(7) 0.8681(8) 0.0484(13) Uani d PDU 0.33 B 4
H H81 0.4229 0.8386 0.8157 0.058 Uiso calc PR 0.33 B 4
C C82 0.4454(7) 0.8517(7) 0.9285(7) 0.0477(12) Uani d PDU 0.33 B 4
H H82A 0.3810 0.8619 0.9544 0.057 Uiso calc PR 0.33 B 4
H H82B 0.4756 0.9154 0.8866 0.057 Uiso calc PR 0.33 B 4
C C83 0.4876(6) 0.7918(6) 1.0137(7) 0.0465(12) Uani d PDU 0.33 B 4
H H83 0.4772 0.8224 1.0569 0.056 Uiso calc PR 0.33 B 4
C C84 0.4529(8) 0.6881(6) 1.0731(6) 0.0445(11) Uani d PDU 0.33 B 4
H H84A 0.4864 0.6504 1.1229 0.053 Uiso calc PR 0.33 B 4
H H84B 0.3885 0.6868 1.1078 0.053 Uiso calc PR 0.33 B 4
C C85 0.4643(6) 0.6431(7) 1.0073(7) 0.0409(12) Uani d PDU 0.33 B 4
H H85 0.4392 0.5761 1.0477 0.049 Uiso calc PR 0.33 B 4
C C86 0.4173(6) 0.6985(6) 0.9300(7) 0.0472(11) Uani d PDU 0.33 B 4
H H86A 0.3520 0.6994 0.9603 0.057 Uiso calc PR 0.33 B 4
H H86B 0.4260 0.6676 0.8879 0.057 Uiso calc PR 0.33 B 4
C C87 0.5558(7) 0.7956(8) 0.8208(7) 0.0471(14) Uani d PDU 0.33 B 4
H H87A 0.5638 0.7653 0.7784 0.057 Uiso calc PR 0.33 B 4
H H87B 0.5820 0.8613 0.7796 0.057 Uiso calc PR 0.33 B 4
C C88 0.5894(6) 0.7882(7) 0.9664(7) 0.0410(12) Uani d PDU 0.33 B 4
H H88A 0.6209 0.7508 1.0181 0.049 Uiso calc PR 0.33 B 4
H H88B 0.6152 0.8541 0.9268 0.049 Uiso calc PR 0.33 B 4
C C89 0.5657(6) 0.6392(6) 0.9620(7) 0.0375(14) Uani d PDU 0.33 B 4
H H89A 0.5965 0.6040 1.0147 0.045 Uiso calc PR 0.33 B 4
H H89B 0.5763 0.6048 0.9230 0.045 Uiso calc PR 0.33 B 4
C C91 0.4656(6) 0.7295(7) 1.0286(8) 0.0484(13) Uani d PDU 0.33 B 11
H H91 0.4423 0.7256 1.0949 0.058 Uiso calc PR 0.33 B 11
C C92 0.4384(7) 0.6395(7) 1.0321(6) 0.0477(12) Uani d PDU 0.33 B 11
H H92A 0.3720 0.6325 1.0556 0.057 Uiso calc PR 0.33 B 11
H H92B 0.4642 0.5826 1.0794 0.057 Uiso calc PR 0.33 B 11
C C93 0.4708(6) 0.6431(7) 0.9310(7) 0.0465(12) Uani d PDU 0.33 B 11
H H93 0.4504 0.5842 0.9348 0.056 Uiso calc PR 0.33 B 11
C C94 0.4305(7) 0.7320(6) 0.8618(7) 0.0445(11) Uani d PDU 0.33 B 11
H H94A 0.4504 0.7379 0.7952 0.053 Uiso calc PR 0.33 B 11
H H94B 0.3641 0.7267 0.8841 0.053 Uiso calc PR 0.33 B 11
C C95 0.4599(7) 0.8194(7) 0.8590(7) 0.0409(12) Uani d PDU 0.33 B 11
H H95 0.4356 0.8774 0.8101 0.049 Uiso calc PR 0.33 B 11
C C96 0.4318(8) 0.8218(7) 0.9525(7) 0.0472(11) Uani d PDU 0.33 B 11
H H96A 0.3654 0.8249 0.9739 0.057 Uiso calc PR 0.33 B 11
H H96B 0.4578 0.8791 0.9453 0.057 Uiso calc PR 0.33 B 11
C C97 0.5695(6) 0.7326(8) 0.9977(7) 0.0471(14) Uani d PDU 0.33 B 11
H H97A 0.5911 0.7891 0.9962 0.057 Uiso calc PR 0.33 B 11
H H97B 0.5930 0.6739 1.0456 0.057 Uiso calc PR 0.33 B 11
C C98 0.5736(6) 0.6506(7) 0.8977(8) 0.0410(12) Uani d PDU 0.33 B 11
H H98A 0.5959 0.6571 0.8309 0.049 Uiso calc PR 0.33 B 11
H H98B 0.5994 0.5917 0.9425 0.049 Uiso calc PR 0.33 B 11
C C99 0.5638(6) 0.8253(7) 0.8236(7) 0.0375(14) Uani d PDU 0.33 B 11
H H99A 0.5846 0.8263 0.7592 0.045 Uiso calc PR 0.33 B 11
H H99B 0.5848 0.8853 0.8158 0.045 Uiso calc PR 0.33 B 11
C C50 0.6026(2) 0.7388(2) 0.8981(2) 0.0272(6) Uani d . 1 . .
N N51 0.7076(2) 0.7443(2) 0.8543(2) 0.0433(7) Uani d . 1 B .
C C52 0.7318(8) 0.8409(8) 0.7578(9) 0.075(2) Uani d PU 0.455(6) B 9
H H52A 0.7966 0.8534 0.7381 0.112 Uiso calc PR 0.455(6) B 9
H H52B 0.6987 0.8932 0.7684 0.112 Uiso calc PR 0.455(6) B 9
H H52C 0.7154 0.8369 0.7060 0.112 Uiso calc PR 0.455(6) B 9
C C53 0.739(6) 0.682(5) 0.808(4) 0.116(9) Uani d PU 0.455(6) B 9
H H53A 0.6975 0.6867 0.7709 0.174 Uiso calc PR 0.455(6) B 9
H H53B 0.7409 0.6156 0.8585 0.174 Uiso calc PR 0.455(6) B 9
H H53C 0.7992 0.7030 0.7633 0.174 Uiso calc PR 0.455(6) B 9
C C54 0.7569(6) 0.7487(9) 0.9125(8) 0.0607(18) Uani d PU 0.455(6) B 9
H H54A 0.7588 0.6846 0.9675 0.091 Uiso calc PR 0.455(6) B 9
H H54B 0.7278 0.7933 0.9376 0.091 Uiso calc PR 0.455(6) B 9
H H54C 0.8184 0.7713 0.8726 0.091 Uiso calc PR 0.455(6) B 9
C C55 0.7488(6) 0.8380(7) 0.8260(7) 0.075(2) Uani d PU 0.545(6) B 10
H H55A 0.8143 0.8317 0.8130 0.112 Uiso calc PR 0.545(6) B 10
H H55B 0.7253 0.8542 0.8796 0.112 Uiso calc PR 0.545(6) B 10
H H55C 0.7336 0.8889 0.7669 0.112 Uiso calc PR 0.545(6) B 10
C C56 0.740(5) 0.712(4) 0.779(3) 0.116(9) Uani d PU 0.545(6) B 10
H H56A 0.8051 0.7039 0.7666 0.174 Uiso calc PR 0.545(6) B 10
H H56B 0.7250 0.7604 0.7190 0.174 Uiso calc PR 0.545(6) B 10
H H56C 0.7107 0.6509 0.8030 0.174 Uiso calc PR 0.545(6) B 10
C C57 0.7550(5) 0.6742(8) 0.9353(6) 0.0607(18) Uani d PU 0.545(6) B 10
H H57A 0.7380 0.6078 0.9586 0.091 Uiso calc PR 0.545(6) B 10
H H57B 0.7363 0.6889 0.9902 0.091 Uiso calc PR 0.545(6) B 10
H H57C 0.8204 0.6821 0.9080 0.091 Uiso calc PR 0.545(6) B 10
Si Si1 0.83438(4) 0.00022(4) 0.49345(5) 0.01540(16) Uani d . 1 . .
Si Si2 0.98908(4) 0.12550(4) 0.31355(5) 0.01513(16) Uani d . 1 . .
Si Si3 1.04679(4) 0.18139(4) 0.45071(5) 0.01549(16) Uani d . 1 . .
Si Si4 0.88821(4) 0.05645(4) 0.63026(5) 0.01530(16) Uani d . 1 . .
O O1 0.82257(12) 0.09004(13) 0.70369(13) 0.0211(4) Uani d . 1 . .
O O2 0.83201(13) 0.02394(14) 0.57970(14) 0.0237(4) Uani d . 1 . .
O O3 0.87266(13) -0.10566(12) 0.51595(14) 0.0218(4) Uani d . 1 . .
O O4 0.73191(12) 0.00175(14) 0.48772(14) 0.0224(4) Uani d . 1 . .
H H4 0.6978 0.0243 0.5231 0.027 Uiso calc R 1 . .
O O5 0.89129(12) 0.07994(13) 0.38886(13) 0.0218(4) Uani d . 1 . .
O O6 1.05351(13) 0.03611(12) 0.31381(13) 0.0210(4) Uani d . 1 . .
O O7 0.97992(13) 0.19821(12) 0.20719(13) 0.0210(4) Uani d . 1 . .
O O8 1.02992(13) 0.17834(12) 0.35807(13) 0.0209(4) Uani d . 1 . .
O O9 1.07315(13) 0.28655(12) 0.42231(13) 0.0212(4) Uani d . 1 . .
O O10 0.95671(13) 0.14254(13) 0.54122(13) 0.0228(4) Uani d . 1 . .
O O21 0.15723(14) 0.74214(12) 0.30518(15) 0.0299(4) Uani d G 1 . .
H H21D 0.1618 0.7972 0.2985 0.036 Uiso d G 1 . .
H H21E 0.1150 0.7128 0.3553 0.036 Uiso d G 1 . .
O O22 0.06433(15) 0.42982(12) 0.24943(15) 0.0315(5) Uani d G 1 . .
H H22D 0.0638 0.3893 0.3073 0.038 Uiso d R 1 . .
H H22E 0.0357 0.4781 0.2505 0.038 Uiso d R 1 . .
O O23 0.02431(15) 0.63275(14) 0.47239(15) 0.0294(4) Uani d G 1 . .
H H23D -0.0059 0.6602 0.5046 0.035 Uiso d G 1 . .
H H23E 0.0395 0.5788 0.5120 0.035 Uiso d G 1 . .
O O24 0.00855(18) 0.38233(14) 0.13337(16) 0.0370(5) Uani d G 1 . .
H H24D 0.0040 0.3223 0.1589 0.044 Uiso d G 1 . .
H H24E 0.0209 0.3952 0.1730 0.044 Uiso d G 1 . .
O O25 0.07021(17) 0.17180(16) 0.05214(15) 0.0357(5) Uani d G 1 . .
H H25D 0.0436 0.1776 0.1024 0.043 Uiso d G 1 . .
H H25E 0.1119 0.1322 0.0653 0.043 Uiso d G 1 . .
O O26 0.82267(15) 0.22182(16) 0.15971(16) 0.0341(5) Uani d G 1 . .
H H26D 0.8633 0.2086 0.1883 0.041 Uiso d G 1 . .
H H26E 0.8444 0.2171 0.1081 0.041 Uiso d G 1 . .
O O27 0.86336(17) 0.65388(16) 0.11203(16) 0.0385(5) Uani d G 1 . .
H H27D 0.8653 0.6108 0.0959 0.046 Uiso d G 1 . .
H H27E 0.8813 0.7056 0.0607 0.046 Uiso d G 1 . .
O O28 0.88650(18) 0.51510(16) 0.05309(17) 0.0421(6) Uani d G 1 . .
H H28D 0.9152 0.5443 -0.0062 0.050 Uiso d G 1 . .
H H28E 0.9201 0.4728 0.0834 0.050 Uiso d G 1 . .
O O29 0.39883(16) 0.93926(19) 0.4037(2) 0.0441(6) Uani d G 1 . .
H H29D 0.3948 0.9403 0.3528 0.053 Uiso d G 1 . .
H H29E 0.4385 0.9794 0.3871 0.053 Uiso d G 1 . .
O O30 0.2052(2) 0.5585(2) 0.1336(2) 0.0524(7) Uani d G 1 . .
H H30D 0.2172 0.5430 0.0889 0.063 Uiso d G 1 . .
H H30E 0.1870 0.6154 0.1114 0.063 Uiso d G 1 . .
O O31 0.35432(17) 0.9228(2) 0.2638(2) 0.0499(6) Uani d G 1 . .
H H31D 0.3573 0.8660 0.2727 0.060 Uiso d G 1 . .
H H31E 0.2998 0.9377 0.2748 0.060 Uiso d G 1 . .
O O32 0.35441(17) 0.17892(18) 0.42222(19) 0.0433(6) Uani d G 1 . .
H H32D 0.3197 0.2239 0.4232 0.052 Uiso d G 1 . .
H H32E 0.3251 0.1271 0.4586 0.052 Uiso d G 1 . .
O O33 0.23910(19) 0.32786(18) 0.4150(2) 0.0552(8) Uani d G 1 . .
H H33D 0.2111 0.3433 0.4586 0.066 Uiso d G 1 . .
H H33E 0.2013 0.3082 0.4005 0.066 Uiso d G 1 . .
O O34 0.31854(18) 0.49364(19) 0.2500(2) 0.0556(7) Uani d G 1 . .
H H34D 0.2820 0.5194 0.2157 0.067 Uiso d G 1 . .
H H34E 0.2927 0.4461 0.3020 0.067 Uiso d G 1 . .
O O35 0.30247(19) 0.6179(2) 0.3288(2) 0.0527(7) Uani d G 1 . .
H H35D 0.2595 0.6566 0.3230 0.063 Uiso d G 1 . .
H H35E 0.3087 0.5976 0.2883 0.063 Uiso d G 1 . .
O O36 0.9736(2) 0.60024(18) 0.2322(2) 0.0564(8) Uani d G 1 . .
H H36D 1.0249 0.6228 0.1954 0.068 Uiso d G 1 . .
H H36E 0.9373 0.6210 0.1975 0.068 Uiso d G 1 . .
O O37 0.50648(17) 1.0682(2) 0.40103(19) 0.0477(6) Uani d G 1 . .
H H37D 0.5090 1.0887 0.4392 0.057 Uiso d G 1 . .
H H37E 0.5561 1.0803 0.3582 0.057 Uiso d G 1 . .
O O38 0.1842(2) 0.0105(2) 0.10472(18) 0.0600(8) Uani d G 1 . .
H H38D 0.2207 0.0517 0.0930 0.072 Uiso d G 1 . .
H H38E 0.1663 -0.0235 0.1658 0.072 Uiso d G 1 . .
O O39 0.68527(17) 0.10889(17) 0.31493(19) 0.0557(8) Uani d G 1 . .
H H39D 0.7037 0.0820 0.3655 0.067 Uiso d G 1 . .
H H39E 0.7261 0.1461 0.2684 0.067 Uiso d G 1 . .
O O40 0.9194(2) 0.55104(16) 0.4210(2) 0.0628(9) Uani d G 1 . .
H H40D 0.9500 0.5736 0.4406 0.075 Uiso d R 1 . .
H H40E 0.9356 0.5793 0.3595 0.075 Uiso d R 1 . .
O O41 0.76331(18) 0.40699(19) 0.05717(17) 0.0501(6) Uani d G 1 . .
H H41D 0.8004 0.4413 0.0561 0.060 Uiso d G 1 . .
H H41E 0.7671 0.3505 0.1008 0.060 Uiso d G 1 . .
O O42 0.7486(2) 0.5623(2) 0.5015(2) 0.0617(8) Uani d G 1 . .
H H42D 0.8034 0.5619 0.4730 0.074 Uiso d R 1 . .
H H42E 0.7352 0.5079 0.5506 0.074 Uiso d R 1 . .

loop_
_atom_site_aniso_label
_atom_site_aniso_U_11
_atom_site_aniso_U_22
_atom_site_aniso_U_33
_atom_site_aniso_U_12
_atom_site_aniso_U_13
_atom_site_aniso_U_23
C1 0.0348(18) 0.0318(16) 0.0362(16) -0.0002(13) -0.0165(14) -0.0082(13)
C2 0.0323(19) 0.0378(18) 0.056(2) 0.0059(14) -0.0100(16) -0.0185(17)
C3 0.044(2) 0.0403(19) 0.0360(18) -0.0017(15) 0.0053(15) -0.0129(15)
C4 0.048(2) 0.0364(19) 0.046(2) -0.0110(16) 0.0015(17) -0.0064(16)
C5 0.043(2) 0.0280(16) 0.054(2) -0.0104(14) -0.0014(16) -0.0204(15)
C6 0.035(2) 0.052(2) 0.050(2) -0.0135(15) -0.0097(15) -0.0268(17)
C7 0.0339(17) 0.0225(14) 0.0258(14) -0.0030(11) -0.0115(12) -0.0055(11)
C8 0.059(2) 0.0323(17) 0.0253(15) 0.0110(15) -0.0124(15) -0.0118(13)
C9 0.0398(18) 0.0220(14) 0.0387(17) 0.0035(12) -0.0094(14) -0.0143(13)
C10 0.0334(16) 0.0201(13) 0.0268(14) 0.0051(11) -0.0121(12) -0.0104(11)
N11 0.0413(16) 0.0302(13) 0.0471(16) 0.0124(11) -0.0271(13) -0.0229(12)
C12 0.062(3) 0.047(2) 0.090(3) 0.0107(18) -0.043(2) -0.046(2)
C13 0.067(3) 0.061(3) 0.073(3) 0.023(2) -0.051(3) -0.021(2)
C14 0.033(2) 0.076(3) 0.062(2) -0.0116(18) -0.0085(17) -0.038(2)
C21 0.029(6) 0.050(6) 0.030(4) 0.001(5) -0.014(4) -0.009(4)
C22 0.050(7) 0.041(7) 0.038(5) 0.022(4) -0.018(5) -0.020(5)
C23 0.047(7) 0.039(5) 0.036(5) 0.028(5) -0.026(4) -0.017(4)
C24 0.021(7) 0.100(9) 0.033(5) -0.002(6) -0.003(5) -0.019(5)
C25 0.031(8) 0.051(6) 0.048(6) -0.007(6) -0.002(6) -0.008(4)
C26 0.043(6) 0.051(8) 0.050(8) -0.003(5) -0.024(5) -0.017(6)
C27 0.022(3) 0.034(4) 0.037(3) 0.000(2) -0.005(3) -0.017(3)
C28 0.033(4) 0.025(3) 0.039(4) 0.010(2) -0.018(3) -0.014(3)
C29 0.035(4) 0.029(3) 0.039(4) -0.014(3) -0.016(3) 0.004(3)
C71 0.023(5) 0.018(4) 0.032(3) 0.001(3) -0.006(3) -0.007(3)
C72 0.031(5) 0.030(4) 0.053(7) 0.015(3) -0.025(4) -0.012(4)
C73 0.026(6) 0.051(5) 0.039(4) 0.001(4) -0.010(4) -0.026(4)
C74 0.021(6) 0.044(5) 0.032(4) -0.003(5) 0.000(4) -0.014(3)
C75 0.031(5) 0.026(4) 0.029(5) -0.011(3) -0.010(3) -0.006(3)
C76 0.029(5) 0.031(4) 0.025(3) -0.003(4) -0.013(4) -0.001(3)
C77 0.018(3) 0.021(3) 0.033(3) -0.0038(19) -0.007(2) -0.006(2)
C78 0.031(3) 0.030(3) 0.025(3) 0.006(2) -0.011(2) -0.013(2)
C79 0.029(3) 0.019(2) 0.032(3) -0.001(2) -0.013(2) -0.013(2)
C30 0.0198(14) 0.0158(12) 0.0303(14) 0.0022(10) -0.0132(11) -0.0076(11)
N31 0.0281(14) 0.0247(12) 0.0514(16) 0.0093(10) -0.0250(12) -0.0196(12)
C32 0.051(8) 0.039(5) 0.100(11) 0.004(4) -0.051(8) -0.026(7)
C33 0.034(4) 0.042(6) 0.074(6) 0.014(4) -0.020(4) -0.032(5)
C34 0.051(5) 0.049(6) 0.055(5) 0.013(4) -0.037(4) -0.007(4)
C35 0.030(8) 0.076(9) 0.083(11) -0.010(6) -0.034(8) -0.024(9)
C36 0.052(8) 0.051(8) 0.110(13) 0.039(7) -0.058(9) -0.061(9)
C37 0.063(7) 0.068(10) 0.055(6) 0.034(7) -0.042(5) -0.028(6)
C41 0.040(3) 0.054(3) 0.046(3) -0.006(2) -0.017(2) -0.015(2)
C42 0.043(3) 0.044(2) 0.041(2) -0.004(2) -0.011(2) -0.007(2)
C43 0.046(3) 0.038(2) 0.053(3) 0.009(2) -0.020(2) -0.017(2)
C44 0.045(2) 0.038(2) 0.039(2) 0.0010(18) -0.0106(18) -0.0098(17)
C45 0.034(3) 0.036(2) 0.042(3) -0.001(2) -0.010(2) -0.010(2)
C46 0.038(3) 0.051(2) 0.051(3) 0.004(2) -0.015(2) -0.022(2)
C47 0.040(2) 0.065(4) 0.044(3) -0.005(2) -0.016(2) -0.027(3)
C48 0.044(2) 0.036(3) 0.052(3) -0.0015(19) -0.0196(19) -0.024(2)
C49 0.036(2) 0.032(2) 0.030(3) 0.0027(19) -0.0122(19) -0.002(2)
C81 0.040(3) 0.054(3) 0.046(3) -0.006(2) -0.017(2) -0.015(2)
C82 0.043(3) 0.044(2) 0.041(2) -0.004(2) -0.011(2) -0.007(2)
C83 0.046(3) 0.038(2) 0.053(3) 0.009(2) -0.020(2) -0.017(2)
C84 0.045(2) 0.038(2) 0.039(2) 0.0010(18) -0.0106(18) -0.0098(17)
C85 0.034(3) 0.036(2) 0.042(3) -0.001(2) -0.010(2) -0.010(2)
C86 0.038(3) 0.051(2) 0.051(3) 0.004(2) -0.015(2) -0.022(2)
C87 0.040(2) 0.065(4) 0.044(3) -0.005(2) -0.016(2) -0.027(3)
C88 0.044(2) 0.036(3) 0.052(3) -0.0015(19) -0.0196(19) -0.024(2)
C89 0.036(2) 0.032(2) 0.030(3) 0.0027(19) -0.0122(19) -0.002(2)
C91 0.040(3) 0.054(3) 0.046(3) -0.006(2) -0.017(2) -0.015(2)
C92 0.043(3) 0.044(2) 0.041(2) -0.004(2) -0.011(2) -0.007(2)
C93 0.046(3) 0.038(2) 0.053(3) 0.009(2) -0.020(2) -0.017(2)
C94 0.045(2) 0.038(2) 0.039(2) 0.0010(18) -0.0106(18) -0.0098(17)
C95 0.034(3) 0.036(2) 0.042(3) -0.001(2) -0.010(2) -0.010(2)
C96 0.038(3) 0.051(2) 0.051(3) 0.004(2) -0.015(2) -0.022(2)
C97 0.040(2) 0.065(4) 0.044(3) -0.005(2) -0.016(2) -0.027(3)
C98 0.044(2) 0.036(3) 0.052(3) -0.0015(19) -0.0196(19) -0.024(2)
C99 0.036(2) 0.032(2) 0.030(3) 0.0027(19) -0.0122(19) -0.002(2)
C50 0.0272(16) 0.0206(13) 0.0263(14) -0.0019(11) -0.0078(11) -0.0045(11)
N51 0.0278(16) 0.0516(18) 0.0387(15) -0.0125(12) -0.0027(12) -0.0127(13)
C52 0.056(4) 0.061(4) 0.074(5) -0.036(3) -0.002(4) -0.006(4)
C53 0.063(4) 0.21(3) 0.11(2) 0.041(19) -0.013(18) -0.118(19)
C54 0.035(3) 0.093(5) 0.055(4) 0.002(4) -0.024(3) -0.029(4)
C55 0.056(4) 0.061(4) 0.074(5) -0.036(3) -0.002(4) -0.006(4)
C56 0.063(4) 0.21(3) 0.11(2) 0.041(19) -0.013(18) -0.118(19)
C57 0.035(3) 0.093(5) 0.055(4) 0.002(4) -0.024(3) -0.029(4)
Si1 0.0135(3) 0.0129(3) 0.0186(3) -0.0009(2) -0.0067(2) -0.0050(3)
Si2 0.0170(4) 0.0101(3) 0.0164(3) -0.0008(2) -0.0077(3) -0.0029(2)
Si3 0.0182(4) 0.0089(3) 0.0178(3) -0.0023(2) -0.0071(3) -0.0032(2)
Si4 0.0151(3) 0.0125(3) 0.0175(3) -0.0001(2) -0.0056(2) -0.0057(3)
O1 0.0208(10) 0.0205(9) 0.0222(9) 0.0025(7) -0.0067(7) -0.0102(7)
O2 0.0200(10) 0.0274(10) 0.0288(10) 0.0000(7) -0.0096(8) -0.0153(8)
O3 0.0218(10) 0.0138(8) 0.0296(10) 0.0004(7) -0.0129(8) -0.0068(7)
O4 0.0161(9) 0.0267(10) 0.0261(9) -0.0008(7) -0.0086(7) -0.0118(8)
O5 0.0190(10) 0.0175(9) 0.0226(9) -0.0033(7) -0.0064(7) -0.0035(7)
O6 0.0238(10) 0.0147(8) 0.0243(9) 0.0036(7) -0.0110(7) -0.0075(7)
O7 0.0270(10) 0.0147(8) 0.0192(9) -0.0004(7) -0.0110(7) -0.0036(7)
O8 0.0258(10) 0.0156(8) 0.0214(9) -0.0033(7) -0.0094(7) -0.0063(7)
O9 0.0286(10) 0.0109(8) 0.0250(9) -0.0037(7) -0.0109(8) -0.0061(7)
O10 0.0252(10) 0.0156(8) 0.0232(9) -0.0034(7) -0.0033(7) -0.0068(7)
O21 0.0327(12) 0.0231(10) 0.0355(11) 0.0009(8) -0.0074(9) -0.0163(9)
O22 0.0427(13) 0.0149(9) 0.0315(11) -0.0020(8) -0.0184(9) -0.0016(8)
O23 0.0371(12) 0.0172(9) 0.0351(11) 0.0000(8) -0.0117(9) -0.0120(8)
O24 0.0686(16) 0.0134(9) 0.0278(11) -0.0035(9) -0.0201(11) -0.0039(8)
O25 0.0517(15) 0.0285(11) 0.0254(10) 0.0047(9) -0.0138(10) -0.0109(9)
O26 0.0323(12) 0.0369(12) 0.0324(11) 0.0007(9) -0.0176(9) -0.0108(10)
O27 0.0511(15) 0.0284(11) 0.0298(11) 0.0020(10) -0.0088(10) -0.0108(9)
O28 0.0603(16) 0.0232(11) 0.0328(12) 0.0004(10) -0.0111(11) -0.0067(9)
O29 0.0279(13) 0.0510(15) 0.0572(15) 0.0001(10) -0.0128(11) -0.0276(13)
O30 0.0531(17) 0.0415(14) 0.0577(16) -0.0053(12) -0.0209(14) -0.0148(12)
O31 0.0249(13) 0.0701(18) 0.0535(15) 0.0013(11) -0.0088(11) -0.0293(15)
O32 0.0348(13) 0.0381(13) 0.0508(14) -0.0139(10) -0.0054(11) -0.0163(12)
O33 0.0579(18) 0.0279(12) 0.077(2) -0.0122(11) -0.0455(16) -0.0045(12)
O34 0.0402(15) 0.0357(14) 0.0720(19) -0.0039(11) -0.0193(13) -0.0078(13)
O35 0.0388(15) 0.0450(15) 0.0634(18) 0.0138(11) -0.0154(13) -0.0199(13)
O36 0.0665(19) 0.0266(12) 0.088(2) 0.0100(12) -0.0523(17) -0.0205(13)
O37 0.0336(14) 0.0601(17) 0.0403(13) -0.0052(11) -0.0109(10) -0.0148(12)
O38 0.087(2) 0.0511(17) 0.0248(12) 0.0139(15) -0.0156(13) -0.0076(11)
O39 0.0342(14) 0.0729(19) 0.0391(13) -0.0136(12) -0.0154(11) -0.0042(13)
O40 0.090(2) 0.0280(12) 0.088(2) -0.0029(13) -0.067(2) -0.0154(13)
O41 0.0416(15) 0.0417(14) 0.0559(16) -0.0056(11) -0.0142(12) -0.0126(12)
O42 0.064(2) 0.0496(16) 0.0714(19) -0.0003(14) -0.0262(16) -0.0234(15)

loop_
_atom_type_symbol
_atom_type_description
_atom_type_scat_dispersion_real
_atom_type_scat_dispersion_imag
_atom_type_scat_source
C C 0.0181 0.0091 'International Tables Vol C Tables 4.2.6.8 and 6.1.1.4'
H H 0.0000 0.0000 'International Tables Vol C Tables 4.2.6.8 and 6.1.1.4'
N N 0.0311 0.0180 'International Tables Vol C Tables 4.2.6.8 and 6.1.1.4'
O O 0.0492 0.0322 'International Tables Vol C Tables 4.2.6.8 and 6.1.1.4'
Si Si 0.2541 0.3302 'International Tables Vol C Tables 4.2.6.8 and 6.1.1.4'

loop_
_geom_angle_atom_site_label_1
_geom_angle_atom_site_label_2
_geom_angle_atom_site_label_3
_geom_angle_site_symmetry_1
_geom_angle_site_symmetry_3
_geom_angle
_geom_angle_publ_flag
C2 C1 C6 . . 110.0(3) ?
C2 C1 C7 . . 109.7(3) ?
C6 C1 C7 . . 109.3(3) ?
C2 C1 H1 . . 109.3 ?
C6 C1 H1 . . 109.3 ?
C7 C1 H1 . . 109.3 ?
C1 C2 C3 . . 108.9(3) ?
C1 C2 H2A . . 109.9 ?
C3 C2 H2A . . 109.9 ?
C1 C2 H2B . . 109.9 ?
C3 C2 H2B . . 109.9 ?
H2A C2 H2B . . 108.3 ?
C4 C3 C8 . . 110.4(3) ?
C4 C3 C2 . . 109.5(3) ?
C8 C3 C2 . . 108.8(3) ?
C4 C3 H3 . . 109.4 ?
C8 C3 H3 . . 109.4 ?
C2 C3 H3 . . 109.4 ?
C5 C4 C3 . . 109.2(3) ?
C5 C4 H4A . . 109.8 ?
C3 C4 H4A . . 109.8 ?
C5 C4 H4B . . 109.8 ?
C3 C4 H4B . . 109.8 ?
H4A C4 H4B . . 108.3 ?
C6 C5 C4 . . 110.7(3) ?
C6 C5 C9 . . 109.9(3) ?
C4 C5 C9 . . 108.8(3) ?
C6 C5 H5 . . 109.1 ?
C4 C5 H5 . . 109.1 ?
C9 C5 H5 . . 109.1 ?
C5 C6 C1 . . 109.6(3) ?
C5 C6 H6A . . 109.7 ?
C1 C6 H6A . . 109.7 ?
C5 C6 H6B . . 109.7 ?
C1 C6 H6B . . 109.7 ?
H6A C6 H6B . . 108.2 ?
C10 C7 C1 . . 109.0(2) ?
C10 C7 H7A . . 109.9 ?
C1 C7 H7A . . 109.9 ?
C10 C7 H7B . . 109.9 ?
C1 C7 H7B . . 109.9 ?
H7A C7 H7B . . 108.3 ?
C3 C8 C10 . . 109.3(3) ?
C3 C8 H8A . . 109.8 ?
C10 C8 H8A . . 109.8 ?
C3 C8 H8B . . 109.8 ?
C10 C8 H8B . . 109.8 ?
H8A C8 H8B . . 108.3 ?
C10 C9 C5 . . 109.1(3) ?
C10 C9 H9A . . 109.9 ?
C5 C9 H9A . . 109.9 ?
C10 C9 H9B . . 109.9 ?
C5 C9 H9B . . 109.9 ?
H9A C9 H9B . . 108.3 ?
C9 C10 C7 . . 109.9(2) ?
C9 C10 C8 . . 109.3(3) ?
C7 C10 C8 . . 108.9(2) ?
C9 C10 N11 . . 109.4(2) ?
C7 C10 N11 . . 109.8(2) ?
C8 C10 N11 . . 109.6(2) ?
C14 N11 C12 . . 108.6(3) ?
C14 N11 C13 . . 108.4(3) ?
C12 N11 C13 . . 105.4(3) ?
C14 N11 C10 . . 111.7(2) ?
C12 N11 C10 . . 110.7(3) ?
C13 N11 C10 . . 111.8(3) ?
N11 C12 H12A . . 109.5 ?
N11 C12 H12B . . 109.5 ?
H12A C12 H12B . . 109.5 ?
N11 C12 H12C . . 109.5 ?
H12A C12 H12C . . 109.5 ?
H12B C12 H12C . . 109.5 ?
N11 C13 H13A . . 109.5 ?
N11 C13 H13B . . 109.5 ?
H13A C13 H13B . . 109.5 ?
N11 C13 H13C . . 109.5 ?
H13A C13 H13C . . 109.5 ?
H13B C13 H13C . . 109.5 ?
N11 C14 H14A . . 109.5 ?
N11 C14 H14B . . 109.5 ?
H14A C14 H14B . . 109.5 ?
N11 C14 H14C . . 109.5 ?
H14A C14 H14C . . 109.5 ?
H14B C14 H14C . . 109.5 ?
C26 C21 C27 . . 107.8(8) ?
C26 C21 C22 . . 109.8(10) ?
C27 C21 C22 . . 110.6(9) ?
C26 C21 H21 . . 109.5 ?
C27 C21 H21 . . 109.5 ?
C22 C21 H21 . . 109.5 ?
C23 C22 C21 . . 109.4(9) ?
C23 C22 H22A . . 109.8 ?
C21 C22 H22A . . 109.8 ?
C23 C22 H22B . . 109.8 ?
C21 C22 H22B . . 109.8 ?
H22A C22 H22B . . 108.2 ?
C22 C23 C24 . . 109.6(11) ?
C22 C23 C28 . . 109.4(9) ?
C24 C23 C28 . . 108.4(9) ?
C22 C23 H23 . . 109.8 ?
C24 C23 H23 . . 109.8 ?
C28 C23 H23 . . 109.8 ?
C25 C24 C23 . . 111.4(12) ?
C25 C24 H24A . . 109.3 ?
C23 C24 H24A . . 109.3 ?
C25 C24 H24B . . 109.3 ?
C23 C24 H24B . . 109.3 ?
H24A C24 H24B . . 108.0 ?
C26 C25 C24 . . 109.9(14) ?
C26 C25 C29 . . 112.3(11) ?
C24 C25 C29 . . 105.9(14) ?
C26 C25 H25 . . 109.5 ?
C24 C25 H25 . . 109.5 ?
C29 C25 H25 . . 109.5 ?
C25 C26 C21 . . 110.2(12) ?
C25 C26 H26A . . 109.6 ?
C21 C26 H26A . . 109.6 ?
C25 C26 H26B . . 109.6 ?
C21 C26 H26B . . 109.6 ?
H26A C26 H26B . . 108.1 ?
C30 C27 C21 . . 109.8(6) ?
C30 C27 H27A . . 109.7 ?
C21 C27 H27A . . 109.7 ?
C30 C27 H27B . . 109.7 ?
C21 C27 H27B . . 109.7 ?
H27A C27 H27B . . 108.2 ?
C23 C28 C30 . . 108.3(6) ?
C23 C28 H28A . . 110.0 ?
C30 C28 H28A . . 110.0 ?
C23 C28 H28B . . 110.0 ?
C30 C28 H28B . . 110.0 ?
H28A C28 H28B . . 108.4 ?
C30 C29 C25 . . 109.2(8) ?
C30 C29 H29A . . 109.8 ?
C25 C29 H29A . . 109.8 ?
C30 C29 H29B . . 109.8 ?
C25 C29 H29B . . 109.8 ?
H29A C29 H29B . . 108.3 ?
C76 C71 C72 . . 110.2(8) ?
C76 C71 C77 . . 108.4(7) ?
C72 C71 C77 . . 108.2(7) ?
C76 C71 H71 . . 110.0 ?
C72 C71 H71 . . 110.0 ?
C77 C71 H71 . . 110.0 ?
C71 C72 C73 . . 110.6(8) ?
C71 C72 H72A . . 109.5 ?
C73 C72 H72A . . 109.5 ?
C71 C72 H72B . . 109.5 ?
C73 C72 H72B . . 109.5 ?
H72A C72 H72B . . 108.1 ?
C74 C73 C72 . . 109.7(9) ?
C74 C73 C78 . . 107.1(8) ?
C72 C73 C78 . . 111.2(9) ?
C74 C73 H73 . . 109.6 ?
C72 C73 H73 . . 109.6 ?
C78 C73 H73 . . 109.6 ?
C73 C74 C75 . . 111.1(10) ?
C73 C74 H74A . . 109.4 ?
C75 C74 H74A . . 109.4 ?
C73 C74 H74B . . 109.4 ?
C75 C74 H74B . . 109.4 ?
H74A C74 H74B . . 108.0 ?
C74 C75 C79 . . 109.3(8) ?
C74 C75 C76 . . 109.8(9) ?
C79 C75 C76 . . 107.3(6) ?
C74 C75 H75 . . 110.1 ?
C79 C75 H75 . . 110.1 ?
C76 C75 H75 . . 110.1 ?
C71 C76 C75 . . 110.6(7) ?
C71 C76 H76A . . 109.5 ?
C75 C76 H76A . . 109.5 ?
C71 C76 H76B . . 109.5 ?
C75 C76 H76B . . 109.5 ?
H76A C76 H76B . . 108.1 ?
C30 C77 C71 . . 109.7(5) ?
C30 C77 H77A . . 109.7 ?
C71 C77 H77A . . 109.7 ?
C30 C77 H77B . . 109.7 ?
C71 C77 H77B . . 109.7 ?
H77A C77 H77B . . 108.2 ?
C30 C78 C73 . . 109.4(6) ?
C30 C78 H78A . . 109.8 ?
C73 C78 H78A . . 109.8 ?
C30 C78 H78B . . 109.8 ?
C73 C78 H78B . . 109.8 ?
H78A C78 H78B . . 108.3 ?
C75 C79 C30 . . 108.8(5) ?
C75 C79 H79A . . 109.9 ?
C30 C79 H79A . . 109.9 ?
C75 C79 H79B . . 109.9 ?
C30 C79 H79B . . 109.9 ?
H79A C79 H79B . . 108.3 ?
C78 C30 C27 . . 141.2(4) ?
C78 C30 C77 . . 112.0(4) ?
C27 C30 C77 . . 46.5(4) ?
C78 C30 C29 . . 58.6(4) ?
C27 C30 C29 . . 112.1(4) ?
C77 C30 C29 . . 137.8(4) ?
C78 C30 C79 . . 109.3(4) ?
C27 C30 C79 . . 64.1(3) ?
C77 C30 C79 . . 107.7(3) ?
C29 C30 C79 . . 52.6(4) ?
C78 C30 N31 . . 109.2(3) ?
C27 C30 N31 . . 109.0(3) ?
C77 C30 N31 . . 110.3(3) ?
C29 C30 N31 . . 111.5(3) ?
C79 C30 N31 . . 108.3(3) ?
C78 C30 C28 . . 51.2(4) ?
C27 C30 C28 . . 109.2(4) ?
C77 C30 C28 . . 64.8(3) ?
C29 C30 C28 . . 106.7(5) ?
C79 C30 C28 . . 142.8(4) ?
N31 C30 C28 . . 108.3(3) ?
C36 N31 C34 . . 79.0(7) ?
C36 N31 C32 . . 128.2(8) ?
C34 N31 C32 . . 107.9(7) ?
C36 N31 C35 . . 109.2(10) ?
C34 N31 C35 . . 126.4(8) ?
C36 N31 C37 . . 107.4(7) ?
C32 N31 C37 . . 82.6(8) ?
C35 N31 C37 . . 106.4(9) ?
C34 N31 C33 . . 108.3(6) ?
C32 N31 C33 . . 104.4(7) ?
C35 N31 C33 . . 80.4(8) ?
C37 N31 C33 . . 132.0(6) ?
C36 N31 C30 . . 111.7(4) ?
C34 N31 C30 . . 113.6(4) ?
C32 N31 C30 . . 111.5(6) ?
C35 N31 C30 . . 111.6(8) ?
C37 N31 C30 . . 110.3(5) ?
C33 N31 C30 . . 110.7(4) ?
N31 C32 H32A . . 109.5 ?
N31 C32 H32B . . 109.5 ?
N31 C32 H32C . . 109.5 ?
N31 C33 H33A . . 109.5 ?
N31 C33 H33B . . 109.5 ?
N31 C33 H33C . . 109.5 ?
N31 C34 H34A . . 109.5 ?
N31 C34 H34B . . 109.5 ?
N31 C34 H34C . . 109.5 ?
N31 C35 H35A . . 109.5 ?
N31 C35 H35B . . 109.5 ?
N31 C35 H35C . . 109.5 ?
N31 C36 H36A . . 109.5 ?
N31 C36 H36B . . 109.5 ?
N31 C36 H36C . . 109.5 ?
N31 C37 H37A . . 109.5 ?
N31 C37 H37B . . 109.5 ?
N31 C37 H37C . . 109.5 ?
C42 C41 C46 . . 111.5(7) ?
C42 C41 C47 . . 108.4(8) ?
C46 C41 C47 . . 109.5(8) ?
C42 C41 H41 . . 109.2 ?
C46 C41 H41 . . 109.2 ?
C47 C41 H41 . . 109.2 ?
C41 C42 C43 . . 109.6(7) ?
C41 C42 H42A . . 109.8 ?
C43 C42 H42A . . 109.8 ?
C41 C42 H42B . . 109.8 ?
C43 C42 H42B . . 109.8 ?
H42A C42 H42B . . 108.2 ?
C44 C43 C48 . . 111.2(8) ?
C44 C43 C42 . . 112.0(7) ?
C48 C43 C42 . . 103.8(7) ?
C44 C43 H43 . . 109.9 ?
C48 C43 H43 . . 109.9 ?
C42 C43 H43 . . 109.9 ?
C45 C44 C43 . . 107.9(7) ?
C45 C44 H44A . . 110.1 ?
C43 C44 H44A . . 110.1 ?
C45 C44 H44B . . 110.1 ?
C43 C44 H44B . . 110.1 ?
H44A C44 H44B . . 108.4 ?
C46 C45 C44 . . 113.3(8) ?
C46 C45 C49 . . 111.2(7) ?
C44 C45 C49 . . 108.8(7) ?
C46 C45 H45 . . 107.8 ?
C44 C45 H45 . . 107.8 ?
C49 C45 H45 . . 107.8 ?
C45 C46 C41 . . 107.9(7) ?
C45 C46 H46A . . 110.1 ?
C41 C46 H46A . . 110.1 ?
C45 C46 H46B . . 110.1 ?
C41 C46 H46B . . 110.1 ?
H46A C46 H46B . . 108.4 ?
C41 C47 C50 . . 109.3(6) ?
C41 C47 H47A . . 109.8 ?
C50 C47 H47A . . 109.8 ?
C41 C47 H47B . . 109.8 ?
C50 C47 H47B . . 109.8 ?
H47A C47 H47B . . 108.3 ?
C50 C48 C43 . . 112.8(6) ?
C50 C48 H48A . . 109.0 ?
C43 C48 H48A . . 109.0 ?
C50 C48 H48B . . 109.0 ?
C43 C48 H48B . . 109.0 ?
H48A C48 H48B . . 107.8 ?
C45 C49 C50 . . 111.7(6) ?
C45 C49 H49A . . 109.3 ?
C50 C49 H49A . . 109.3 ?
C45 C49 H49B . . 109.3 ?
C50 C49 H49B . . 109.3 ?
H49A C49 H49B . . 107.9 ?
C82 C81 C86 . . 112.5(8) ?
C82 C81 C87 . . 107.8(8) ?
C86 C81 C87 . . 107.6(8) ?
C82 C81 H81 . . 109.6 ?
C86 C81 H81 . . 109.6 ?
C87 C81 H81 . . 109.6 ?
C81 C82 C83 . . 110.4(7) ?
C81 C82 H82A . . 109.6 ?
C83 C82 H82A . . 109.6 ?
C81 C82 H82B . . 109.6 ?
C83 C82 H82B . . 109.6 ?
H82A C82 H82B . . 108.1 ?
C84 C83 C82 . . 112.2(7) ?
C84 C83 C88 . . 106.8(7) ?
C82 C83 C88 . . 105.9(7) ?
C84 C83 H83 . . 110.6 ?
C82 C83 H83 . . 110.6 ?
C88 C83 H83 . . 110.6 ?
C85 C84 C83 . . 110.8(7) ?
C85 C84 H84A . . 109.5 ?
C83 C84 H84A . . 109.5 ?
C85 C84 H84B . . 109.5 ?
C83 C84 H84B . . 109.5 ?
H84A C84 H84B . . 108.1 ?
C86 C85 C84 . . 111.5(7) ?
C86 C85 C89 . . 110.8(7) ?
C84 C85 C89 . . 107.4(7) ?
C86 C85 H85 . . 109.0 ?
C84 C85 H85 . . 109.0 ?
C89 C85 H85 . . 109.0 ?
C85 C86 C81 . . 109.5(7) ?
C85 C86 H86A . . 109.8 ?
C81 C86 H86A . . 109.8 ?
C85 C86 H86B . . 109.8 ?
C81 C86 H86B . . 109.8 ?
H86A C86 H86B . . 108.2 ?
C50 C87 C81 . . 109.8(7) ?
C50 C87 H87A . . 109.7 ?
C81 C87 H87A . . 109.7 ?
C50 C87 H87B . . 109.7 ?
C81 C87 H87B . . 109.7 ?
H87A C87 H87B . . 108.2 ?
C83 C88 C50 . . 108.8(6) ?
C83 C88 H88A . . 109.9 ?
C50 C88 H88A . . 109.9 ?
C83 C88 H88B . . 109.9 ?
C50 C88 H88B . . 109.9 ?
H88A C88 H88B . . 108.3 ?
C50 C89 C85 . . 109.3(6) ?
C50 C89 H89A . . 109.8 ?
C85 C89 H89A . . 109.8 ?
C50 C89 H89B . . 109.8 ?
C85 C89 H89B . . 109.8 ?
H89A C89 H89B . . 108.3 ?
C92 C91 C96 . . 112.2(7) ?
C92 C91 C97 . . 106.5(8) ?
C96 C91 C97 . . 108.4(8) ?
C92 C91 H91 . . 109.9 ?
C96 C91 H91 . . 109.9 ?
C97 C91 H91 . . 109.9 ?
C91 C92 C93 . . 111.9(7) ?
C91 C92 H92A . . 109.2 ?
C93 C92 H92A . . 109.2 ?
C91 C92 H92B . . 109.2 ?
C93 C92 H92B . . 109.2 ?
H92A C92 H92B . . 107.9 ?
C94 C93 C98 . . 110.3(8) ?
C94 C93 C92 . . 106.8(7) ?
C98 C93 C92 . . 108.3(7) ?
C94 C93 H93 . . 110.4 ?
C98 C93 H93 . . 110.4 ?
C92 C93 H93 . . 110.4 ?
C95 C94 C93 . . 109.7(7) ?
C95 C94 H94A . . 109.7 ?
C93 C94 H94A . . 109.7 ?
C95 C94 H94B . . 109.7 ?
C93 C94 H94B . . 109.7 ?
H94A C94 H94B . . 108.2 ?
C96 C95 C94 . . 115.5(8) ?
C96 C95 C99 . . 108.1(8) ?
C94 C95 C99 . . 108.1(7) ?
C96 C95 H95 . . 108.3 ?
C94 C95 H95 . . 108.3 ?
C99 C95 H95 . . 108.3 ?
C95 C96 C91 . . 107.8(7) ?
C95 C96 H96A . . 110.1 ?
C91 C96 H96A . . 110.1 ?
C95 C96 H96B . . 110.1 ?
C91 C96 H96B . . 110.1 ?
H96A C96 H96B . . 108.5 ?
C50 C97 C91 . . 108.8(7) ?
C50 C97 H97A . . 109.9 ?
C91 C97 H97A . . 109.9 ?
C50 C97 H97B . . 109.9 ?
C91 C97 H97B . . 109.9 ?
H97A C97 H97B . . 108.3 ?
C93 C98 C50 . . 109.0(6) ?
C93 C98 H98A . . 109.9 ?
C50 C98 H98A . . 109.9 ?
C93 C98 H98B . . 109.9 ?
C50 C98 H98B . . 109.9 ?
H98A C98 H98B . . 108.3 ?
C50 C99 C95 . . 109.4(6) ?
C50 C99 H99A . . 109.8 ?
C95 C99 H99A . . 109.8 ?
C50 C99 H99B . . 109.8 ?
C95 C99 H99B . . 109.8 ?
H99A C99 H99B . . 108.2 ?
C48 C50 C87 . . 71.3(6) ?
C48 C50 C89 . . 119.6(5) ?
C87 C50 C89 . . 111.8(6) ?
C48 C50 C97 . . 57.3(6) ?
C87 C50 C97 . . 122.2(6) ?
C89 C50 C97 . . 76.7(6) ?
C48 C50 C99 . . 55.3(6) ?
C89 C50 C99 . . 128.8(5) ?
C97 C50 C99 . . 111.4(6) ?
C48 C50 C98 . . 134.8(5) ?
C87 C50 C98 . . 85.5(6) ?
C89 C50 C98 . . 36.1(5) ?
C97 C50 C98 . . 111.8(6) ?
C99 C50 C98 . . 105.7(5) ?
C48 C50 C49 . . 112.7(6) ?
C87 C50 C49 . . 133.3(6) ?
C97 C50 C49 . . 59.3(6) ?
C99 C50 C49 . . 146.4(5) ?
C98 C50 C49 . . 58.1(5) ?
C48 C50 N51 . . 120.0(4) ?
C87 C50 N51 . . 111.6(4) ?
C89 C50 N51 . . 114.1(4) ?
C97 C50 N51 . . 115.7(4) ?
C99 C50 N51 . . 107.0(4) ?
C98 C50 N51 . . 104.4(4) ?
C49 C50 N51 . . 105.6(4) ?
C87 C50 C88 . . 109.4(6) ?
C89 C50 C88 . . 107.4(5) ?
C99 C50 C88 . . 91.9(6) ?
C98 C50 C88 . . 142.1(5) ?
C49 C50 C88 . . 88.8(6) ?
N51 C50 C88 . . 101.9(4) ?
C48 C50 C47 . . 106.4(5) ?
C89 C50 C47 . . 77.2(6) ?
C97 C50 C47 . . 133.7(5) ?
C99 C50 C47 . . 60.8(5) ?
C98 C50 C47 . . 45.6(5) ?
C49 C50 C47 . . 100.7(5) ?
N51 C50 C47 . . 109.8(4) ?
C88 C50 C47 . . 142.8(5) ?
C54 N51 C53 . . 119(3) ?
C54 N51 C56 . . 127(3) ?
C54 N51 C55 . . 59.7(6) ?
C53 N51 C55 . . 127(3) ?
C56 N51 C55 . . 114(2) ?
C54 N51 C52 . . 103.5(7) ?
C53 N51 C52 . . 96(2) ?
C56 N51 C52 . . 78(2) ?
C55 N51 C52 . . 45.8(6) ?
C53 N51 C57 . . 87(3) ?
C56 N51 C57 . . 103(2) ?
C55 N51 C57 . . 99.4(6) ?
C52 N51 C57 . . 136.4(6) ?
C54 N51 C50 . . 114.8(5) ?
C53 N51 C50 . . 112(3) ?
C56 N51 C50 . . 114(3) ?
C55 N51 C50 . . 113.7(5) ?
C52 N51 C50 . . 108.3(5) ?
C57 N51 C50 . . 110.6(4) ?
N51 C52 H52A . . 109.5 ?
N51 C52 H52B . . 109.5 ?
N51 C52 H52C . . 109.5 ?
N51 C53 H53A . . 109.5 ?
N51 C53 H53B . . 109.5 ?
N51 C53 H53C . . 109.5 ?
N51 C54 H54A . . 109.5 ?
N51 C54 H54B . . 109.5 ?
N51 C54 H54C . . 109.5 ?
N51 C55 H55A . . 109.5 ?
N51 C55 H55B . . 109.5 ?
N51 C55 H55C . . 109.5 ?
N51 C56 H56A . . 109.5 ?
N51 C56 H56B . . 109.5 ?
N51 C56 H56C . . 109.5 ?
N51 C57 H57A . . 109.5 ?
N51 C57 H57B . . 109.5 ?
N51 C57 H57C . . 109.5 ?
O2 Si1 O5 . . 111.41(10) ?
O2 Si1 O3 . . 111.41(10) ?
O5 Si1 O3 . . 110.85(10) ?
O2 Si1 O4 . . 108.22(10) ?
O5 Si1 O4 . . 107.64(10) ?
O3 Si1 O4 . . 107.10(10) ?
O7 Si2 O6 . . 111.34(10) ?
O7 Si2 O8 . . 111.42(10) ?
O6 Si2 O8 . . 108.62(10) ?
O7 Si2 O5 . . 110.96(10) ?
O6 Si2 O5 . . 107.03(10) ?
O8 Si2 O5 . . 107.28(10) ?
O9 Si3 O10 . . 111.36(10) ?
O9 Si3 O8 . . 111.02(10) ?
O10 Si3 O8 . . 108.60(10) ?
O9 Si3 O3 . 2_756 110.97(10) ?
O10 Si3 O3 . 2_756 107.47(10) ?
O8 Si3 O3 . 2_756 107.25(10) ?
O1 Si4 O6 . 2_756 111.38(10) ?
O1 Si4 O10 . . 111.65(10) ?
O6 Si4 O10 2_756 . 109.12(10) ?
O1 Si4 O2 . . 111.00(10) ?
O6 Si4 O2 2_756 . 106.74(10) ?
O10 Si4 O2 . . 106.72(10) ?
Si1 O2 Si4 . . 147.46(13) ?
Si1 O3 Si3 . 2_756 145.37(12) ?
Si1 O4 H4 . . 109.5 ?
Si1 O5 Si2 . . 148.73(13) ?
Si2 O6 Si4 . 2_756 149.48(13) ?
Si3 O8 Si2 . . 150.61(12) ?
Si3 O10 Si4 . . 151.87(13) ?
H21D O21 H21E . . 108.0 ?
H22D O22 H22E . . 108.0 ?
H23D O23 H23E . . 108.0 ?
H24D O24 H24E . . 108.0 ?
H25D O25 H25E . . 108.0 ?
H26D O26 H26E . . 108.0 ?
H27D O27 H27E . . 108.0 ?
H28D O28 H28E . . 108.0 ?
H29D O29 H29E . . 108.0 ?
H30D O30 H30E . . 108.0 ?
H31D O31 H31E . . 108.0 ?
H32D O32 H32E . . 108.0 ?
H33D O33 H33E . . 108.0 ?
H34D O34 H34E . . 108.0 ?
H35D O35 H35E . . 108.0 ?
H36D O36 H36E . . 108.0 ?
H37D O37 H37E . . 108.0 ?
H38D O38 H38E . . 108.0 ?
H39D O39 H39E . . 108.0 ?
H40D O40 H40E . . 108.0 ?
H41D O41 H41E . . 108.0 ?
H42D O42 H42E . . 108.0 ?

loop_
_geom_bond_atom_site_label_1
_geom_bond_atom_site_label_2
_geom_bond_site_symmetry_2
_geom_bond_distance
_geom_bond_publ_flag
C1 C2 . 1.522(5) ?
C1 C6 . 1.529(5) ?
C1 C7 . 1.532(4) ?
C1 H1 . 1.0000 ?
C2 C3 . 1.537(5) ?
C2 H2A . 0.9900 ?
C2 H2B . 0.9900 ?
C3 C4 . 1.524(5) ?
C3 C8 . 1.527(5) ?
C3 H3 . 1.0000 ?
C4 C5 . 1.520(5) ?
C4 H4A . 0.9900 ?
C4 H4B . 0.9900 ?
C5 C6 . 1.493(5) ?
C5 C9 . 1.546(5) ?
C5 H5 . 1.0000 ?
C6 H6A . 0.9900 ?
C6 H6B . 0.9900 ?
C7 C10 . 1.532(4) ?
C7 H7A . 0.9900 ?
C7 H7B . 0.9900 ?
C8 C10 . 1.541(4) ?
C8 H8A . 0.9900 ?
C8 H8B . 0.9900 ?
C9 C10 . 1.525(4) ?
C9 H9A . 0.9900 ?
C9 H9B . 0.9900 ?
C10 N11 . 1.578(4) ?
N11 C14 . 1.482(5) ?
N11 C12 . 1.490(4) ?
N11 C13 . 1.504(4) ?
C12 H12A . 0.9800 ?
C12 H12B . 0.9800 ?
C12 H12C . 0.9800 ?
C13 H13A . 0.9800 ?
C13 H13B . 0.9800 ?
C13 H13C . 0.9800 ?
C14 H14A . 0.9800 ?
C14 H14B . 0.9800 ?
C14 H14C . 0.9800 ?
C21 C26 . 1.529(17) ?
C21 C27 . 1.534(11) ?
C21 C22 . 1.555(15) ?
C21 H21 . 1.0000 ?
C22 C23 . 1.484(17) ?
C22 H22A . 0.9900 ?
C22 H22B . 0.9900 ?
C23 C24 . 1.54(2) ?
C23 C28 . 1.556(12) ?
C23 H23 . 1.0000 ?
C24 C25 . 1.51(3) ?
C24 H24A . 0.9900 ?
C24 H24B . 0.9900 ?
C25 C26 . 1.48(2) ?
C25 C29 . 1.535(16) ?
C25 H25 . 1.0000 ?
C26 H26A . 0.9900 ?
C26 H26B . 0.9900 ?
C27 C30 . 1.497(7) ?
C27 H27A . 0.9900 ?
C27 H27B . 0.9900 ?
C28 C30 . 1.584(7) ?
C28 H28A . 0.9900 ?
C28 H28B . 0.9900 ?
C29 C30 . 1.535(7) ?
C29 H29A . 0.9900 ?
C29 H29B . 0.9900 ?
C71 C76 . 1.514(12) ?
C71 C72 . 1.517(15) ?
C71 C77 . 1.559(10) ?
C71 H71 . 1.0000 ?
C72 C73 . 1.519(17) ?
C72 H72A . 0.9900 ?
C72 H72B . 0.9900 ?
C73 C74 . 1.507(19) ?
C73 C78 . 1.546(10) ?
C73 H73 . 1.0000 ?
C74 C75 . 1.525(16) ?
C74 H74A . 0.9900 ?
C74 H74B . 0.9900 ?
C75 C79 . 1.541(10) ?
C75 C76 . 1.544(11) ?
C75 H75 . 1.0000 ?
C76 H76A . 0.9900 ?
C76 H76B . 0.9900 ?
C77 C30 . 1.529(6) ?
C77 H77A . 0.9900 ?
C77 H77B . 0.9900 ?
C78 C30 . 1.494(6) ?
C78 H78A . 0.9900 ?
C78 H78B . 0.9900 ?
C79 C30 . 1.566(5) ?
C79 H79A . 0.9900 ?
C79 H79B . 0.9900 ?
C30 N31 . 1.578(3) ?
N31 C36 . 1.471(9) ?
N31 C34 . 1.475(9) ?
N31 C32 . 1.476(13) ?
N31 C35 . 1.513(18) ?
N31 C37 . 1.535(12) ?
N31 C33 . 1.556(9) ?
C32 H32A . 0.9800 ?
C32 H32B . 0.9800 ?
C32 H32C . 0.9800 ?
C33 H33A . 0.9800 ?
C33 H33B . 0.9800 ?
C33 H33C . 0.9800 ?
C34 H34A . 0.9800 ?
C34 H34B . 0.9800 ?
C34 H34C . 0.9800 ?
C35 H35A . 0.9800 ?
C35 H35B . 0.9800 ?
C35 H35C . 0.9800 ?
C36 H36A . 0.9800 ?
C36 H36B . 0.9800 ?
C36 H36C . 0.9800 ?
C37 H37A . 0.9800 ?
C37 H37B . 0.9800 ?
C37 H37C . 0.9800 ?
C41 C42 . 1.521(9) ?
C41 C46 . 1.523(9) ?
C41 C47 . 1.542(9) ?
C41 H41 . 1.0000 ?
C42 C43 . 1.546(9) ?
C42 H42A . 0.9900 ?
C42 H42B . 0.9900 ?
C43 C44 . 1.526(8) ?
C43 C48 . 1.540(9) ?
C43 H43 . 1.0000 ?
C44 C45 . 1.500(8) ?
C44 H44A . 0.9900 ?
C44 H44B . 0.9900 ?
C45 C46 . 1.471(9) ?
C45 C49 . 1.529(8) ?
C45 H45 . 1.0000 ?
C46 H46A . 0.9900 ?
C46 H46B . 0.9900 ?
C47 C50 . 1.650(9) ?
C47 H47A . 0.9900 ?
C47 H47B . 0.9900 ?
C48 C50 . 1.474(9) ?
C48 H48A . 0.9900 ?
C48 H48B . 0.9900 ?
C49 C50 . 1.538(9) ?
C49 H49A . 0.9900 ?
C49 H49B . 0.9900 ?
C81 C82 . 1.511(9) ?
C81 C86 . 1.526(9) ?
C81 C87 . 1.545(9) ?
C81 H81 . 1.0000 ?
C82 C83 . 1.531(9) ?
C82 H82A . 0.9900 ?
C82 H82B . 0.9900 ?
C83 C84 . 1.527(8) ?
C83 C88 . 1.548(9) ?
C83 H83 . 1.0000 ?
C84 C85 . 1.511(8) ?
C84 H84A . 0.9900 ?
C84 H84B . 0.9900 ?
C85 C86 . 1.478(9) ?
C85 C89 . 1.538(8) ?
C85 H85 . 1.0000 ?
C86 H86A . 0.9900 ?
C86 H86B . 0.9900 ?
C87 C50 . 1.480(11) ?
C87 H87A . 0.9900 ?
C87 H87B . 0.9900 ?
C88 C50 . 1.599(9) ?
C88 H88A . 0.9900 ?
C88 H88B . 0.9900 ?
C89 C50 . 1.487(9) ?
C89 H89A . 0.9900 ?
C89 H89B . 0.9900 ?
C91 C92 . 1.519(9) ?
C91 C96 . 1.541(9) ?
C91 C97 . 1.546(9) ?
C91 H91 . 1.0000 ?
C92 C93 . 1.539(9) ?
C92 H92A . 0.9900 ?
C92 H92B . 0.9900 ?
C93 C94 . 1.515(8) ?
C93 C98 . 1.531(9) ?
C93 H93 . 1.0000 ?
C94 C95 . 1.500(8) ?
C94 H94A . 0.9900 ?
C94 H94B . 0.9900 ?
C95 C96 . 1.465(9) ?
C95 C99 . 1.546(8) ?
C95 H95 . 1.0000 ?
C96 H96A . 0.9900 ?
C96 H96B . 0.9900 ?
C97 C50 . 1.499(10) ?
C97 H97A . 0.9900 ?
C97 H97B . 0.9900 ?
C98 C50 . 1.537(9) ?
C98 H98A . 0.9900 ?
C98 H98B . 0.9900 ?
C99 C50 . 1.523(9) ?
C99 H99A . 0.9900 ?
C99 H99B . 0.9900 ?
C50 N51 . 1.572(4) ?
N51 C54 . 1.416(10) ?
N51 C53 . 1.47(9) ?
N51 C56 . 1.47(7) ?
N51 C55 . 1.506(9) ?
N51 C52 . 1.556(10) ?
N51 C57 . 1.566(8) ?
C52 H52A . 0.9800 ?
C52 H52B . 0.9800 ?
C52 H52C . 0.9800 ?
C53 H53A . 0.9800 ?
C53 H53B . 0.9800 ?
C53 H53C . 0.9800 ?
C54 H54A . 0.9800 ?
C54 H54B . 0.9800 ?
C54 H54C . 0.9800 ?
C55 H55A . 0.9800 ?
C55 H55B . 0.9800 ?
C55 H55C . 0.9800 ?
C56 H56A . 0.9800 ?
C56 H56B . 0.9800 ?
C56 H56C . 0.9800 ?
C57 H57A . 0.9800 ?
C57 H57B . 0.9800 ?
C57 H57C . 0.9800 ?
Si1 O2 . 1.607(2) ?
Si1 O5 . 1.6079(18) ?
Si1 O3 . 1.6092(18) ?
Si1 O4 . 1.6239(18) ?
Si2 O7 . 1.5801(18) ?
Si2 O6 . 1.6252(18) ?
Si2 O8 . 1.6284(18) ?
Si2 O5 . 1.6322(19) ?
Si3 O9 . 1.5845(17) ?
Si3 O10 . 1.6203(19) ?
Si3 O8 . 1.6258(19) ?
Si3 O3 2_756 1.6377(18) ?
Si4 O1 . 1.5783(19) ?
Si4 O6 2_756 1.6273(18) ?
Si4 O10 . 1.6290(18) ?
Si4 O2 . 1.6369(19) ?
O3 Si3 2_756 1.6377(18) ?
O4 H4 . 0.8400 ?
O6 Si4 2_756 1.6274(18) ?
O21 H21D . 0.8401 ?
O21 H21E . 0.8400 ?
O22 H22D . 0.8400 ?
O22 H22E . 0.8400 ?
O23 H23D . 0.8400 ?
O23 H23E . 0.8400 ?
O24 H24D . 0.8400 ?
O24 H24E . 0.8400 ?
O25 H25D . 0.8400 ?
O25 H25E . 0.8400 ?
O26 H26D . 0.8400 ?
O26 H26E . 0.8401 ?
O27 H27D . 0.8399 ?
O27 H27E . 0.8401 ?
O28 H28D . 0.8400 ?
O28 H28E . 0.8399 ?
O29 H29D . 0.8400 ?
O29 H29E . 0.8400 ?
O30 H30D . 0.8399 ?
O30 H30E . 0.8400 ?
O31 H31D . 0.8400 ?
O31 H31E . 0.8401 ?
O32 H32D . 0.8400 ?
O32 H32E . 0.8400 ?
O33 H33D . 0.8400 ?
O33 H33E . 0.8399 ?
O34 H34D . 0.8400 ?
O34 H34E . 0.8400 ?
O35 H35D . 0.8400 ?
O35 H35E . 0.8400 ?
O36 H36D . 0.8399 ?
O36 H36E . 0.8400 ?
O37 H37D . 0.8399 ?
O37 H37E . 0.8399 ?
O38 H38D . 0.8400 ?
O38 H38E . 0.8400 ?
O39 H39D . 0.8400 ?
O39 H39E . 0.8400 ?
O40 H40D . 0.8400 ?
O40 H40E . 0.8400 ?
O41 H41D . 0.8400 ?
O41 H41E . 0.8400 ?
O42 H42D . 0.8400 ?
O42 H42E . 0.8400 ?

loop_
_geom_hbond_atom_site_label_D
_geom_hbond_atom_site_label_H
_geom_hbond_atom_site_label_A
_geom_hbond_site_symmetry_A
_geom_hbond_distance_DH
_geom_hbond_distance_HA
_geom_hbond_distance_DA
_geom_hbond_angle_DHA
_geom_hbond_publ_flag
O4 H4 O29 2_666 0.840 1.837 2.659(4) 165.67 yes
O21 H21D O1 2_666 0.840 1.828 2.664(3) 173.25 yes
O21 H21E O23 . 0.840 1.938 2.775(3) 173.97 yes
O22 H22D O9 1_455 0.840 1.818 2.647(3) 168.86 yes
O22 H22E O36 1_455 0.840 1.975 2.809(3) 171.76 yes
O23 H23D O9 2_666 0.840 1.792 2.631(3) 177.19 yes
O23 H23E O40 2_666 0.840 1.932 2.758(3) 167.40 yes
O24 H24D O7 1_455 0.840 1.784 2.618(3) 171.68 yes
O24 H24E O22 . 0.840 1.891 2.725(3) 172.14 yes
O25 H25D O7 1_455 0.840 1.850 2.689(3) 175.47 yes
O25 H25E O38 . 0.840 2.016 2.831(3) 163.19 yes
O26 H26D O7 . 0.840 1.905 2.710(3) 160.11 yes
O26 H26E . . 0.840 . . . .
O27 H27D O28 . 0.840 1.915 2.750(3) 172.45 yes
O27 H27E O25 2_665 0.840 1.957 2.794(3) 174.41 yes
O28 H28D O24 2_665 0.840 1.896 2.729(3) 171.11 yes
O28 H28E O24 1_655 0.840 1.904 2.737(3) 171.51 yes
O29 H29D O31 . 0.840 1.884 2.699(3) 163.19 yes
O29 H29E O37 . 0.840 2.009 2.802(3) 156.94 yes
O30 H30D O41 2_665 0.840 2.034 2.763(3) 144.76 yes
O30 H30E . . 0.840 . . . .
O31 H31D . . 0.840 . . . .
O31 H31E O1 2_666 0.840 1.907 2.665(3) 149.39 yes
O32 H32D O33 . 0.840 1.912 2.749(3) 174.92 yes
O32 H32E O4 2_656 0.840 2.013 2.831(4) 164.16 yes
O33 H33D O42 2_666 0.840 2.128 2.737(3) 129.20 yes
O33 H33E O9 1_455 0.840 1.970 2.710(4) 146.45 yes
O34 H34D O30 . 0.840 1.882 2.712(3) 169.57 yes
O34 H34E O33 . 0.840 1.938 2.774(3) 173.62 yes
O35 H35D O21 . 0.840 1.944 2.783(3) 175.99 yes
O35 H35E O34 . 0.840 2.008 2.785(3) 153.53 yes
O36 H36D . . 0.840 . . . .
O36 H36E O27 . 0.840 1.901 2.734(3) 171.04 yes
O37 H37D . . 0.840 . . . .
O37 H37E O39 1_565 0.840 1.961 2.723(3) 150.35 yes
O38 H38D . . 0.840 . . . .
O38 H38E O1 2_656 0.840 1.904 2.691(3) 155.50 yes
O39 H39D O4 . 0.840 1.913 2.744(3) 169.52 yes
O39 H39E O26 . 0.840 1.914 2.751(3) 174.91 yes
O40 H40D O23 1_655 0.840 1.905 2.742(3) 174.61 yes
O40 H40E O36 . 0.840 1.838 2.647(3) 161.22 yes
O41 H41D O28 . 0.840 1.877 2.716(3) 177.99 yes
O41 H41E O26 . 0.840 1.991 2.779(3) 155.81 yes
O42 H42D O40 . 0.840 1.776 2.614(3) 175.08 yes
O42 H42E O35 2_666 0.840 2.001 2.840(3) 176.72 yes
